data_7218065
loop_
_publ_author_name
'Hao, Xiu-Li'
'Ma, Yuan-Yuan'
'Wang, Yong-Hui'
'Zang, Hong-Ying'
'Li, Yang-Guang'

_publ_section_title
;
 Isopolymolybdate-induced organic--inorganic hybrid assemblies with copper
 ions and bichelate-bridging ligands
;
_journal_issue 43
_journal_name_full CrystEngComm
_journal_page_first 10017
_journal_paper_doi 10.1039/C4CE01591F
_journal_volume 16
_journal_year 2014
_chemical_formula_sum 'C72 H62 Cu4 Mo8 N18 O27'
_chemical_formula_weight 2633.08
_chemical_name_systematic
; 
 ? 
;
_space_group_IT_number 15
_symmetry_cell_setting monoclinic
_symmetry_space_group_name_Hall '-C 2yc'
_symmetry_space_group_name_H-M 'C 1 2/c 1'
_atom_sites_solution_hydrogens geom
_atom_sites_solution_primary direct
_atom_sites_solution_secondary difmap
_audit_creation_method SHELXL-97
_cell_angle_alpha 90.00
_cell_angle_beta 91.55(3)
_cell_angle_gamma 90.00
_cell_formula_units_Z 4
_cell_length_a 22.820(5)
_cell_length_b 14.239(3)
_cell_length_c 25.933(5)
_cell_measurement_reflns_used 21520
_cell_measurement_temperature 150(2)
_cell_measurement_theta_max 27.53
_cell_measurement_theta_min 2.99
_cell_volume 8423(3)
_computing_cell_refinement PROCESS-AUTO
_computing_data_collection PROCESS-AUTO
_computing_data_reduction CrystalStructure
_computing_structure_refinement 'SHELXL-97 (Sheldrick, 1997)'
_computing_structure_solution 'SHELXS-97 (Sheldrick, 1990)'
_diffrn_ambient_temperature 150(2)
_diffrn_detector_area_resol_mean 0.01
_diffrn_measured_fraction_theta_full 0.994
_diffrn_measured_fraction_theta_max 0.994
_diffrn_measurement_device_type 'Rigaku R-AXIS RAPID IP'
_diffrn_measurement_method Oscillation
_diffrn_radiation_monochromator graphite
_diffrn_radiation_source 'fine-focus sealed tube'
_diffrn_radiation_type MoK\a
_diffrn_radiation_wavelength 0.71073
_diffrn_reflns_av_R_equivalents 0.1156
_diffrn_reflns_av_sigmaI/netI 0.1044
_diffrn_reflns_limit_h_max 27
_diffrn_reflns_limit_h_min -27
_diffrn_reflns_limit_k_max 16
_diffrn_reflns_limit_k_min -16
_diffrn_reflns_limit_l_max 30
_diffrn_reflns_limit_l_min -27
_diffrn_reflns_number 28518
_diffrn_reflns_theta_full 25.00
_diffrn_reflns_theta_max 25.00
_diffrn_reflns_theta_min 3.04
_diffrn_standards_decay_% none
_diffrn_standards_interval_count 0
_diffrn_standards_interval_time 0
_diffrn_standards_number 0
_exptl_absorpt_coefficient_mu 2.223
_exptl_absorpt_correction_T_max 0.6405
_exptl_absorpt_correction_T_min 0.5956
_exptl_absorpt_correction_type multi-scan
_exptl_absorpt_process_details 'ABSCOR by T.Higashi 8 March, 1995'
_exptl_crystal_colour black
_exptl_crystal_density_diffrn 2.076
_exptl_crystal_density_method 'not measured'
_exptl_crystal_description block
_exptl_crystal_F_000 5152
_exptl_crystal_size_max 0.26
_exptl_crystal_size_mid 0.24
_exptl_crystal_size_min 0.22
_refine_diff_density_max 0.537
_refine_diff_density_min -0.568
_refine_diff_density_rms 0.121
_refine_ls_extinction_method none
_refine_ls_goodness_of_fit_ref 1.020
_refine_ls_hydrogen_treatment constr
_refine_ls_matrix_type full
_refine_ls_number_parameters 581
_refine_ls_number_reflns 7361
_refine_ls_number_restraints 18
_refine_ls_restrained_S_all 1.021
_refine_ls_R_factor_all 0.1310
_refine_ls_R_factor_gt 0.0608
_refine_ls_shift/su_max 0.001
_refine_ls_shift/su_mean 0.000
_refine_ls_structure_factor_coef Fsqd
_refine_ls_weighting_details 'calc w=1/[\s^2^(Fo^2^)+(0.0469P)^2^+6.6927P] where P=(Fo^2^+2Fc^2^)/3'
_refine_ls_weighting_scheme calc
_refine_ls_wR_factor_gt 0.1101
_refine_ls_wR_factor_ref 0.1326
_reflns_number_gt 3935
_reflns_number_total 7361
_reflns_threshold_expression >2sigma(I)
_cod_data_source_file c4ce01591f2.cif
_cod_data_source_block 1
_cod_depositor_comments
;
The following automatic conversions were performed:

'_symmetry_cell_setting' value 'Monoclinic' changed to 'monoclinic'
according to
/usr/data/users/saulius/crontab/automatic-downloads/rss-feeds/RSC/lib/dictionaries/cif_core.dic
dictionary named 'cif_core.dic' version 2.4.2 from 2011-04-26.

Automatic conversion script
Id: cif_fix_values 2281 2013-09-26 08:29:07Z andrius 

 Adding full bibliography for 7218060--7218066.cif.
;
_cod_original_cell_volume 8424(3)
_cod_original_sg_symbol_H-M C2/c
_cod_database_code 7218065

loop_
_symmetry_equiv_pos_as_xyz
'x, y, z'
'-x, y, -z+1/2'
'x+1/2, y+1/2, z'
'-x+1/2, y+1/2, -z+1/2'
'-x, -y, -z'
'x, -y, z-1/2'
'-x+1/2, -y+1/2, -z'
'x+1/2, -y+1/2, z-1/2'

loop_
_atom_site_label
_atom_site_type_symbol
_atom_site_fract_x
_atom_site_fract_y
_atom_site_fract_z
_atom_site_U_iso_or_equiv
_atom_site_adp_type
_atom_site_occupancy
_atom_site_symmetry_multiplicity
_atom_site_calc_flag
_atom_site_refinement_flags
Cu1 Cu -0.05023(7) 0.70907(10) -0.04347(6) 0.0773(5) Uani 1 1 d .
Cu2 Cu -0.18945(7) 0.50806(11) 0.25571(6) 0.0800(5) Uani 1 1 d .
N4 N -0.1490(5) 0.3845(7) 0.2390(4) 0.074(3) Uani 1 1 d .
N5 N -0.2395(5) 0.4704(8) 0.1941(4) 0.079(3) Uani 1 1 d .
N6 N -0.2825(6) 0.4997(9) 0.1645(4) 0.092(4) Uani 1 1 d .
N7 N -0.2617(4) 1.0235(7) 0.1333(3) 0.060(2) Uani 1 1 d .
N8 N -0.2912(4) 1.0531(6) 0.1748(3) 0.054(2) Uani 1 1 d .
N9 N -0.3611(4) 1.1320(7) 0.2417(3) 0.067(3) Uani 1 1 d .
C13 C -0.1070(6) 0.3374(12) 0.2676(6) 0.103(5) Uani 1 1 d .
H13A H -0.0916 0.3655 0.2983 0.123 Uiso 1 1 calc R
C14 C -0.0858(7) 0.2489(12) 0.2529(9) 0.128(7) Uani 1 1 d .
H14A H -0.0578 0.2150 0.2733 0.153 Uiso 1 1 calc R
C15 C -0.1077(11) 0.2159(18) 0.2085(9) 0.149(10) Uani 1 1 d .
H15A H -0.0934 0.1565 0.1979 0.179 Uiso 1 1 calc R
C16 C -0.1466(10) 0.2559(12) 0.1779(7) 0.120(7) Uani 1 1 d .
H16A H -0.1597 0.2288 0.1461 0.144 Uiso 1 1 calc R
C17 C -0.1680(7) 0.3452(11) 0.1964(5) 0.085(4) Uani 1 1 d .
C18 C -0.2136(7) 0.3935(10) 0.1702(4) 0.078(4) Uani 1 1 d .
C19 C -0.2440(7) 0.3823(11) 0.1234(6) 0.110(5) Uani 1 1 d U
H19A H -0.2354 0.3377 0.0974 0.133 Uiso 1 1 calc R
C20 C -0.2867(6) 0.4438(10) 0.1215(5) 0.091(4) Uani 1 1 d U
H20A H -0.3157 0.4490 0.0947 0.110 Uiso 1 1 calc R
C21 C -0.3209(5) 0.5739(10) 0.1821(5) 0.092(4) Uani 1 1 d .
H21A H -0.3265 0.5662 0.2195 0.111 Uiso 1 1 calc R
H21B H -0.3596 0.5671 0.1644 0.111 Uiso 1 1 calc R
C22 C -0.2972(5) 0.6738(10) 0.1720(5) 0.077(4) Uani 1 1 d .
C23 C -0.3146(5) 0.7265(10) 0.1293(5) 0.083(4) Uani 1 1 d .
H23A H -0.3434 0.7013 0.1061 0.100 Uiso 1 1 calc R
C24 C -0.2917(5) 0.8142(9) 0.1192(4) 0.071(3) Uani 1 1 d .
H24A H -0.3050 0.8480 0.0896 0.085 Uiso 1 1 calc R
C25 C -0.2498(5) 0.8527(9) 0.1519(5) 0.064(3) Uani 1 1 d .
C26 C -0.2349(5) 0.8039(10) 0.1962(5) 0.090(4) Uani 1 1 d .
H26A H -0.2077 0.8304 0.2204 0.108 Uiso 1 1 calc R
C27 C -0.2590(6) 0.7175(9) 0.2059(5) 0.091(4) Uani 1 1 d .
H27A H -0.2487 0.6868 0.2374 0.109 Uiso 1 1 calc R
C28 C -0.2227(5) 0.9455(9) 0.1395(5) 0.078(4) Uani 1 1 d .
H28A H -0.1937 0.9609 0.1674 0.093 Uiso 1 1 calc R
H28B H -0.2008 0.9384 0.1073 0.093 Uiso 1 1 calc R
C29 C -0.2738(5) 1.0799(10) 0.0921(4) 0.075(4) Uani 1 1 d .
H29A H -0.2588 1.0725 0.0585 0.091 Uiso 1 1 calc R
C30 C -0.3104(5) 1.1477(10) 0.1069(4) 0.073(4) Uani 1 1 d .
H30A H -0.3264 1.1974 0.0866 0.088 Uiso 1 1 calc R
C31 C -0.3196(4) 1.1292(8) 0.1584(4) 0.054(3) Uani 1 1 d .
C32 C -0.3562(4) 1.1751(7) 0.1962(4) 0.052(3) Uani 1 1 d .
C33 C -0.3817(5) 1.2631(9) 0.1868(5) 0.076(3) Uani 1 1 d .
H33A H -0.3766 1.2940 0.1548 0.091 Uiso 1 1 calc R
C34 C -0.4140(6) 1.3039(10) 0.2244(6) 0.091(4) Uani 1 1 d .
H34A H -0.4330 1.3624 0.2184 0.109 Uiso 1 1 calc R
C35 C -0.4185(5) 1.2595(12) 0.2705(5) 0.092(4) Uani 1 1 d .
H35A H -0.4402 1.2873 0.2973 0.110 Uiso 1 1 calc R
C36 C -0.3909(5) 1.1727(10) 0.2784(5) 0.077(4) Uani 1 1 d .
H36A H -0.3936 1.1425 0.3109 0.092 Uiso 1 1 calc R
Mo1 Mo -0.01590(4) 1.16621(6) -0.06073(3) 0.0449(2) Uani 1 1 d .
Mo2 Mo -0.06274(4) 0.94593(6) -0.02446(3) 0.0403(2) Uani 1 1 d .
Mo3 Mo -0.04704(4) 1.03631(6) 0.10006(3) 0.0518(3) Uani 1 1 d .
Mo4 Mo -0.12727(4) 1.14886(7) 0.01488(4) 0.0593(3) Uani 1 1 d .
O1 O -0.1058(4) 1.2486(5) 0.0448(3) 0.086(3) Uani 1 1 d .
O2 O 0.0059(3) 1.2625(4) -0.0251(3) 0.0602(19) Uani 1 1 d .
O3 O -0.1999(3) 1.1596(6) 0.0032(3) 0.088(3) Uani 1 1 d .
O4 O -0.1307(2) 1.0000(4) -0.0231(2) 0.0465(16) Uani 1 1 d .
O5 O -0.1230(3) 1.0669(5) 0.0741(2) 0.0595(19) Uani 1 1 d .
O6 O -0.0070(3) 1.1992(5) -0.1221(2) 0.0546(18) Uani 1 1 d .
O7 O -0.0621(3) 0.9736(5) 0.1527(3) 0.069(2) Uani 1 1 d .
O8 O 0.0331(3) 0.9872(4) 0.0838(2) 0.0435(15) Uani 1 1 d .
O9 O -0.0578(3) 0.9059(4) 0.0471(2) 0.0439(15) Uani 1 1 d .
O10 O -0.0977(3) 1.1724(4) -0.0529(2) 0.0469(16) Uani 1 1 d .
O11 O 0.0303(2) 0.9223(4) -0.0138(2) 0.0377(14) Uani 1 1 d .
O12 O -0.0232(3) 1.1407(5) 0.1223(3) 0.073(2) Uani 1 1 d .
O13 O -0.0758(3) 0.8375(4) -0.0515(2) 0.0498(17) Uani 1 1 d .
C1 C 0.0091(6) 0.6122(10) -0.1311(6) 0.094(4) Uani 1 1 d .
H1A H 0.0259 0.6712 -0.1392 0.113 Uiso 1 1 calc R
C2 C 0.0201(6) 0.5356(11) -0.1616(6) 0.104(5) Uani 1 1 d .
H2A H 0.0441 0.5414 -0.1908 0.125 Uiso 1 1 calc R
C3 C -0.0037(6) 0.4515(12) -0.1492(6) 0.102(5) Uani 1 1 d U
H3A H 0.0018 0.3993 -0.1714 0.122 Uiso 1 1 calc R
C4 C -0.0353(5) 0.4399(9) -0.1062(6) 0.088(4) Uani 1 1 d .
H4A H -0.0486 0.3798 -0.0958 0.106 Uiso 1 1 calc R
C5 C -0.0474(5) 0.5217(8) -0.0776(5) 0.062(3) Uani 1 1 d .
C6 C -0.0816(5) 0.5189(8) -0.0323(5) 0.068(3) Uani 1 1 d .
C7 C -0.0992(7) 0.4442(9) -0.0020(6) 0.103(5) Uani 1 1 d .
H7A H -0.0917 0.3792 -0.0069 0.124 Uiso 1 1 calc R
C8 C -0.1293(6) 0.4851(10) 0.0361(6) 0.094(5) Uani 1 1 d .
H8A H -0.1473 0.4528 0.0636 0.113 Uiso 1 1 calc R
C9 C -0.1584(6) 0.6515(10) 0.0590(5) 0.088(4) Uani 1 1 d .
H9A H -0.1287 0.6975 0.0713 0.105 Uiso 1 1 calc R
H9B H -0.1756 0.6221 0.0898 0.105 Uiso 1 1 calc R
C10 C -0.2057(5) 0.7022(11) 0.0291(4) 0.074(4) Uani 1 1 d .
C11 C -0.2014(6) 0.7958(11) 0.0164(5) 0.081(4) Uani 1 1 d .
H11A H -0.1675 0.8294 0.0280 0.097 Uiso 1 1 calc R
C12 C -0.2429(6) 0.8422(9) -0.0116(5) 0.075(4) Uani 1 1 d .
H12 H -0.2371 0.9066 -0.0196 0.090 Uiso 1 1 calc R
N1 N -0.0256(4) 0.6044(6) -0.0897(4) 0.065(3) Uani 1 1 d .
N2 N -0.1013(4) 0.6006(7) -0.0125(3) 0.064(2) Uani 1 1 d .
N3 N -0.1300(4) 0.5795(8) 0.0292(4) 0.078(3) Uani 1 1 d .
O1W O -0.0217(10) 0.0405(15) 0.2607(10) 0.155(10) Uiso 0.50 1 d P

loop_
_atom_site_aniso_label
_atom_site_aniso_U_11
_atom_site_aniso_U_22
_atom_site_aniso_U_33
_atom_site_aniso_U_23
_atom_site_aniso_U_13
_atom_site_aniso_U_12
Cu1 0.1040(13) 0.0439(8) 0.0837(11) -0.0085(7) -0.0016(9) -0.0156(8)
Cu2 0.0998(13) 0.0809(11) 0.0587(9) -0.0226(8) -0.0084(8) 0.0014(9)
N4 0.079(8) 0.079(7) 0.066(7) -0.013(6) 0.022(6) -0.001(6)
N5 0.094(8) 0.091(8) 0.049(6) 0.005(6) -0.025(5) -0.018(6)
N6 0.117(10) 0.090(9) 0.068(7) 0.021(7) -0.016(7) -0.037(8)
N7 0.051(6) 0.063(6) 0.068(6) -0.015(5) 0.021(5) 0.000(5)
N8 0.052(5) 0.067(6) 0.044(5) 0.005(4) -0.001(4) 0.005(5)
N9 0.045(6) 0.099(8) 0.056(6) 0.004(5) -0.005(4) -0.002(5)
C13 0.064(10) 0.120(13) 0.125(13) -0.009(11) 0.009(8) 0.019(9)
C14 0.084(12) 0.104(14) 0.20(2) 0.017(14) 0.053(13) 0.036(10)
C15 0.18(2) 0.16(2) 0.109(17) -0.051(17) 0.071(16) -0.007(18)
C16 0.19(2) 0.086(13) 0.088(14) -0.012(10) 0.048(13) -0.009(13)
C17 0.102(11) 0.093(11) 0.060(9) 0.001(8) 0.032(8) 0.001(9)
C18 0.125(12) 0.081(9) 0.028(6) -0.020(6) 0.004(7) -0.042(9)
C19 0.117(6) 0.108(6) 0.106(6) -0.001(5) 0.002(5) -0.010(5)
C20 0.096(6) 0.093(6) 0.084(5) -0.003(4) -0.012(4) -0.014(4)
C21 0.058(9) 0.112(12) 0.105(11) 0.042(9) -0.017(7) -0.022(9)
C22 0.048(7) 0.091(10) 0.092(10) 0.022(8) -0.013(6) -0.008(7)
C23 0.066(9) 0.094(10) 0.088(10) 0.006(8) -0.018(7) -0.019(8)
C24 0.060(8) 0.094(10) 0.059(7) 0.016(7) -0.008(6) -0.015(7)
C25 0.044(7) 0.077(9) 0.072(8) -0.004(7) 0.016(6) -0.004(6)
C26 0.070(9) 0.094(11) 0.105(11) -0.004(9) -0.033(8) 0.009(8)
C27 0.101(11) 0.076(9) 0.092(10) 0.021(8) -0.036(8) -0.011(8)
C28 0.059(8) 0.081(9) 0.094(9) -0.015(7) 0.017(6) -0.006(7)
C29 0.077(9) 0.109(11) 0.040(7) 0.013(7) 0.014(6) -0.023(8)
C30 0.059(8) 0.108(11) 0.054(7) 0.017(7) 0.007(6) -0.003(7)
C31 0.041(6) 0.067(7) 0.055(7) 0.006(6) 0.003(5) -0.014(6)
C32 0.043(6) 0.057(7) 0.056(7) 0.006(5) -0.013(5) 0.009(5)
C33 0.062(8) 0.083(9) 0.082(9) 0.012(7) -0.004(6) 0.007(7)
C34 0.076(10) 0.088(10) 0.108(12) 0.000(9) -0.022(8) 0.009(8)
C35 0.062(9) 0.131(14) 0.082(10) -0.018(9) 0.007(7) 0.010(9)
C36 0.046(7) 0.113(11) 0.072(9) 0.012(8) 0.010(6) -0.005(8)
Mo1 0.0494(5) 0.0423(5) 0.0426(5) 0.0118(4) -0.0035(4) -0.0071(4)
Mo2 0.0410(5) 0.0404(5) 0.0391(5) 0.0060(4) -0.0075(3) -0.0106(4)
Mo3 0.0626(6) 0.0557(6) 0.0376(5) 0.0003(4) 0.0088(4) -0.0016(5)
Mo4 0.0698(7) 0.0533(6) 0.0555(6) 0.0140(5) 0.0133(5) 0.0058(5)
O1 0.144(8) 0.043(5) 0.071(5) 0.008(4) 0.021(5) 0.007(5)
O2 0.059(5) 0.042(4) 0.078(5) 0.007(4) -0.014(4) -0.007(3)
O3 0.070(6) 0.103(7) 0.094(6) 0.039(5) 0.027(4) 0.026(5)
O4 0.035(4) 0.044(4) 0.060(4) 0.014(3) -0.007(3) -0.013(3)
O5 0.067(5) 0.063(5) 0.050(4) 0.014(3) 0.017(3) 0.012(4)
O6 0.055(4) 0.062(4) 0.047(4) 0.023(3) 0.001(3) -0.002(4)
O7 0.088(6) 0.073(5) 0.047(4) 0.013(4) 0.019(4) 0.005(4)
O8 0.053(4) 0.040(4) 0.037(3) -0.004(3) 0.001(3) -0.004(3)
O9 0.046(4) 0.050(4) 0.036(3) 0.007(3) 0.008(3) -0.010(3)
O10 0.050(4) 0.048(4) 0.043(4) 0.010(3) 0.003(3) -0.006(3)
O11 0.039(4) 0.041(4) 0.032(3) -0.001(3) 0.002(3) -0.007(3)
O12 0.087(6) 0.073(5) 0.058(5) -0.018(4) 0.006(4) 0.003(4)
O13 0.061(4) 0.044(4) 0.043(4) 0.003(3) -0.015(3) -0.015(3)
C1 0.077(10) 0.091(11) 0.115(12) -0.023(9) -0.002(9) 0.004(8)
C2 0.086(11) 0.101(12) 0.127(13) -0.032(10) 0.033(9) -0.009(9)
C3 0.099(6) 0.100(6) 0.106(6) -0.013(5) 0.007(5) 0.000(5)
C4 0.088(10) 0.051(8) 0.125(12) -0.009(8) -0.004(8) -0.001(7)
C5 0.054(7) 0.043(7) 0.087(9) -0.002(6) -0.007(6) 0.001(6)
C6 0.064(8) 0.039(6) 0.101(10) 0.011(7) -0.028(7) -0.009(6)
C7 0.130(14) 0.040(8) 0.140(14) 0.025(9) -0.001(11) -0.015(8)
C8 0.107(12) 0.072(10) 0.102(11) 0.042(8) 0.005(9) -0.026(9)
C9 0.088(10) 0.120(12) 0.055(8) 0.006(8) 0.003(7) -0.024(9)
C10 0.065(9) 0.107(11) 0.053(7) -0.016(7) 0.021(6) -0.019(8)
C11 0.072(10) 0.112(12) 0.059(8) -0.005(8) 0.025(7) -0.040(9)
C12 0.071(9) 0.069(9) 0.085(9) 0.002(7) 0.018(7) -0.031(7)
N1 0.061(7) 0.043(5) 0.091(7) 0.003(5) -0.008(5) -0.010(5)
N2 0.064(6) 0.071(7) 0.055(6) 0.005(5) -0.006(5) -0.014(5)
N3 0.083(8) 0.089(8) 0.060(7) -0.001(6) -0.001(5) -0.022(7)

loop_
_atom_type_symbol
_atom_type_description
_atom_type_scat_dispersion_real
_atom_type_scat_dispersion_imag
_atom_type_scat_source
C C 0.0033 0.0016 'International Tables Vol C Tables 4.2.6.8 and 6.1.1.4'
H H 0.0000 0.0000 'International Tables Vol C Tables 4.2.6.8 and 6.1.1.4'
N N 0.0061 0.0033 'International Tables Vol C Tables 4.2.6.8 and 6.1.1.4'
O O 0.0106 0.0060 'International Tables Vol C Tables 4.2.6.8 and 6.1.1.4'
Mo Mo -1.6832 0.6857 'International Tables Vol C Tables 4.2.6.8 and 6.1.1.4'
Cu Cu 0.3201 1.2651 'International Tables Vol C Tables 4.2.6.8 and 6.1.1.4'

loop_
_geom_angle_atom_site_label_1
_geom_angle_atom_site_label_2
_geom_angle_atom_site_label_3
_geom_angle
_geom_angle_site_symmetry_1
_geom_angle_site_symmetry_3
O13 Cu1 N1 136.8(3) . .
O13 Cu1 O2 92.7(3) . 5_575
N1 Cu1 O2 121.6(3) . 5_575
O13 Cu1 N2 124.5(3) . .
N1 Cu1 N2 81.4(4) . .
O2 Cu1 N2 94.5(3) 5_575 .
N8 Cu2 N5 132.5(4) 4_445 .
N8 Cu2 N4 126.0(4) 4_445 .
N5 Cu2 N4 81.4(5) . .
N8 Cu2 N9 80.5(3) 4_445 4_445
N5 Cu2 N9 123.2(4) . 4_445
N4 Cu2 N9 118.6(4) . 4_445
C17 N4 C13 117.3(13) . .
C17 N4 Cu2 114.2(10) . .
C13 N4 Cu2 128.4(10) . .
N6 N5 C18 108.0(11) . .
N6 N5 Cu2 142.0(10) . .
C18 N5 Cu2 109.0(9) . .
N5 N6 C20 109.3(13) . .
N5 N6 C21 120.0(12) . .
C20 N6 C21 130.3(13) . .
N8 N7 C29 110.3(9) . .
N8 N7 C28 118.3(10) . .
C29 N7 C28 131.2(10) . .
C31 N8 N7 104.5(8) . .
C31 N8 Cu2 115.9(7) . 4_455
N7 N8 Cu2 138.9(7) . 4_455
C36 N9 C32 119.4(11) . .
C36 N9 Cu2 129.5(9) . 4_455
C32 N9 Cu2 110.8(7) . 4_455
N4 C13 C14 122.1(16) . .
N4 C13 H13A 118.9 . .
C14 C13 H13A 118.9 . .
C15 C14 C13 115(2) . .
C15 C14 H14A 122.3 . .
C13 C14 H14A 122.3 . .
C16 C15 C14 127(2) . .
C16 C15 H15A 116.3 . .
C14 C15 H15A 116.3 . .
C15 C16 C17 114(2) . .
C15 C16 H16A 122.9 . .
C17 C16 H16A 122.9 . .
N4 C17 C18 115.1(13) . .
N4 C17 C16 123.5(16) . .
C18 C17 C16 121.4(16) . .
C19 C18 N5 105.8(14) . .
C19 C18 C17 135.2(15) . .
N5 C18 C17 118.9(11) . .
C20 C19 C18 108.0(15) . .
C20 C19 H19A 126.0 . .
C18 C19 H19A 126.0 . .
C19 C20 N6 108.8(14) . .
C19 C20 H20A 125.6 . .
N6 C20 H20A 125.6 . .
N6 C21 C22 113.5(10) . .
N6 C21 H21A 108.9 . .
C22 C21 H21A 108.9 . .
N6 C21 H21B 108.9 . .
C22 C21 H21B 108.9 . .
H21A C21 H21B 107.7 . .
C27 C22 C23 115.5(12) . .
C27 C22 C21 121.9(12) . .
C23 C22 C21 122.6(12) . .
C24 C23 C22 122.6(12) . .
C24 C23 H23A 118.7 . .
C22 C23 H23A 118.7 . .
C25 C24 C23 120.3(12) . .
C25 C24 H24A 119.9 . .
C23 C24 H24A 119.9 . .
C24 C25 C26 117.6(12) . .
C24 C25 C28 120.3(12) . .
C26 C25 C28 122.0(12) . .
C27 C26 C25 121.0(13) . .
C27 C26 H26A 119.5 . .
C25 C26 H26A 119.5 . .
C22 C27 C26 122.6(13) . .
C22 C27 H27A 118.7 . .
C26 C27 H27A 118.7 . .
N7 C28 C25 116.7(10) . .
N7 C28 H28A 108.1 . .
C25 C28 H28A 108.1 . .
N7 C28 H28B 108.1 . .
C25 C28 H28B 108.1 . .
H28A C28 H28B 107.3 . .
C30 C29 N7 108.3(10) . .
C30 C29 H29A 125.8 . .
N7 C29 H29A 125.8 . .
C29 C30 C31 104.6(11) . .
C29 C30 H30A 127.7 . .
C31 C30 H30A 127.7 . .
N8 C31 C30 112.2(10) . .
N8 C31 C32 115.8(9) . .
C30 C31 C32 132.0(11) . .
N9 C32 C33 121.4(10) . .
N9 C32 C31 116.7(9) . .
C33 C32 C31 121.7(10) . .
C34 C33 C32 119.0(12) . .
C34 C33 H33A 120.5 . .
C32 C33 H33A 120.5 . .
C35 C34 C33 119.0(13) . .
C35 C34 H34A 120.5 . .
C33 C34 H34A 120.5 . .
C34 C35 C36 119.6(13) . .
C34 C35 H35A 120.2 . .
C36 C35 H35A 120.2 . .
N9 C36 C35 121.5(12) . .
N9 C36 H36A 119.3 . .
C35 C36 H36A 119.3 . .
O6 Mo1 O2 104.3(3) . .
O6 Mo1 O10 103.6(3) . .
O2 Mo1 O10 100.2(3) . .
O6 Mo1 O9 101.0(3) . 5_575
O2 Mo1 O9 94.9(3) . 5_575
O10 Mo1 O9 146.9(2) . 5_575
O6 Mo1 O8 92.5(3) . 5_575
O2 Mo1 O8 160.7(3) . 5_575
O10 Mo1 O8 84.8(2) . 5_575
O9 Mo1 O8 72.2(2) 5_575 5_575
O6 Mo1 O11 163.5(3) . 5_575
O2 Mo1 O11 91.8(3) . 5_575
O10 Mo1 O11 76.9(2) . 5_575
O9 Mo1 O11 73.3(2) 5_575 5_575
O8 Mo1 O11 71.05(19) 5_575 5_575
O13 Mo2 O4 105.2(3) . .
O13 Mo2 O9 97.5(3) . .
O4 Mo2 O9 98.0(3) . .
O13 Mo2 O8 100.2(3) . 5_575
O4 Mo2 O8 97.4(3) . 5_575
O9 Mo2 O8 152.5(2) . 5_575
O13 Mo2 O11 94.1(3) . .
O4 Mo2 O11 160.7(2) . .
O9 Mo2 O11 78.5(2) . .
O8 Mo2 O11 79.4(2) 5_575 .
O13 Mo2 O11 170.2(3) . 5_575
O4 Mo2 O11 84.5(2) . 5_575
O9 Mo2 O11 79.2(2) . 5_575
O8 Mo2 O11 79.7(2) 5_575 5_575
O11 Mo2 O11 76.2(2) . 5_575
O7 Mo3 O12 105.3(4) . .
O7 Mo3 O5 102.0(3) . .
O12 Mo3 O5 101.8(3) . .
O7 Mo3 O8 101.1(3) . .
O12 Mo3 O8 95.3(3) . .
O5 Mo3 O8 146.4(2) . .
O7 Mo3 O9 92.0(3) . .
O12 Mo3 O9 160.0(3) . .
O5 Mo3 O9 83.8(3) . .
O8 Mo3 O9 71.3(2) . .
O7 Mo3 O11 161.8(3) . 5_575
O12 Mo3 O11 92.6(3) . 5_575
O5 Mo3 O11 77.0(2) . 5_575
O8 Mo3 O11 73.5(2) . 5_575
O9 Mo3 O11 69.80(19) . 5_575
O3 Mo4 O1 106.2(4) . .
O3 Mo4 O5 103.1(3) . .
O1 Mo4 O5 97.8(3) . .
O3 Mo4 O10 100.8(3) . .
O1 Mo4 O10 99.7(3) . .
O5 Mo4 O10 145.0(3) . .
O3 Mo4 O4 89.2(3) . .
O1 Mo4 O4 164.7(3) . .
O5 Mo4 O4 77.7(3) . .
O10 Mo4 O4 77.4(2) . .
O3 Mo4 O11 157.9(3) . 5_575
O1 Mo4 O11 96.0(3) . 5_575
O5 Mo4 O11 74.4(2) . 5_575
O10 Mo4 O11 73.8(2) . 5_575
O4 Mo4 O11 68.73(19) . 5_575
Mo1 O2 Cu1 138.4(4) . 5_575
Mo2 O4 Mo4 113.1(3) . .
Mo3 O5 Mo4 116.6(3) . .
Mo2 O8 Mo3 109.4(3) 5_575 .
Mo2 O8 Mo1 108.7(2) 5_575 5_575
Mo3 O8 Mo1 103.6(2) . 5_575
Mo2 O9 Mo1 110.4(3) . 5_575
Mo2 O9 Mo3 109.5(3) . .
Mo1 O9 Mo3 103.4(3) 5_575 .
Mo1 O10 Mo4 117.6(3) . .
Mo2 O11 Mo2 103.8(2) . 5_575
Mo2 O11 Mo1 91.75(19) . 5_575
Mo2 O11 Mo1 97.9(2) 5_575 5_575
Mo2 O11 Mo3 91.3(2) . 5_575
Mo2 O11 Mo3 98.7(2) 5_575 5_575
Mo1 O11 Mo3 161.9(3) 5_575 5_575
Mo2 O11 Mo4 162.5(3) . 5_575
Mo2 O11 Mo4 93.7(2) 5_575 5_575
Mo1 O11 Mo4 86.22(19) 5_575 5_575
Mo3 O11 Mo4 85.53(17) 5_575 5_575
Mo2 O13 Cu1 139.4(3) . .
N1 C1 C2 120.7(14) . .
N1 C1 H1A 119.6 . .
C2 C1 H1A 119.6 . .
C3 C2 C1 118.9(14) . .
C3 C2 H2A 120.5 . .
C1 C2 H2A 120.5 . .
C4 C3 C2 121.8(15) . .
C4 C3 H3A 119.1 . .
C2 C3 H3A 119.1 . .
C3 C4 C5 116.7(13) . .
C3 C4 H4A 121.6 . .
C5 C4 H4A 121.6 . .
N1 C5 C4 121.9(11) . .
N1 C5 C6 116.1(11) . .
C4 C5 C6 122.0(11) . .
N2 C6 C7 109.9(12) . .
N2 C6 C5 118.9(10) . .
C7 C6 C5 131.2(13) . .
C8 C7 C6 104.1(12) . .
C8 C7 H7A 127.9 . .
C6 C7 H7A 127.9 . .
C7 C8 N3 109.5(12) . .
C7 C8 H8A 125.2 . .
N3 C8 H8A 125.2 . .
N3 C9 C10 113.0(10) . .
N3 C9 H9A 109.0 . .
C10 C9 H9A 109.0 . .
N3 C9 H9B 109.0 . .
C10 C9 H9B 109.0 . .
H9A C9 H9B 107.8 . .
C11 C10 C12 115.2(13) . 7_465
C11 C10 C9 122.3(13) . .
C12 C10 C9 122.4(14) 7_465 .
C12 C11 C10 123.2(13) . .
C12 C11 H11A 118.4 . .
C10 C11 H11A 118.4 . .
C11 C12 C10 121.6(12) . 7_465
C11 C12 H12 119.2 . .
C10 C12 H12 119.2 7_465 .
C5 N1 C1 119.6(11) . .
C5 N1 Cu1 113.9(8) . .
C1 N1 Cu1 126.4(9) . .
N3 N2 C6 107.1(10) . .
N3 N2 Cu1 140.7(8) . .
C6 N2 Cu1 107.0(7) . .
N2 N3 C8 109.4(11) . .
N2 N3 C9 121.2(11) . .
C8 N3 C9 129.3(12) . .

loop_
_geom_bond_atom_site_label_1
_geom_bond_atom_site_label_2
_geom_bond_distance
_geom_bond_site_symmetry_2
Cu1 O13 1.929(6) .
Cu1 N1 2.003(10) .
Cu1 O2 2.063(7) 5_575
Cu1 N2 2.107(9) .
Cu2 N8 1.974(8) 4_445
Cu2 N5 2.011(9) .
Cu2 N4 2.038(10) .
Cu2 N9 2.107(10) 4_445
N4 C17 1.302(15) .
N4 C13 1.372(16) .
N5 N6 1.299(14) .
N5 C18 1.397(15) .
N6 C20 1.371(16) .
N6 C21 1.454(16) .
N7 N8 1.350(10) .
N7 C29 1.360(13) .
N7 C28 1.430(13) .
N8 C31 1.327(12) .
N8 Cu2 1.974(8) 4_455
N9 C36 1.320(14) .
N9 C32 1.336(12) .
N9 Cu2 2.107(10) 4_455
C13 C14 1.41(2) .
C13 H13A 0.9500 .
C14 C15 1.33(2) .
C14 H14A 0.9500 .
C15 C16 1.31(3) .
C15 H15A 0.9500 .
C16 C17 1.45(2) .
C16 H16A 0.9500 .
C17 C18 1.409(18) .
C18 C19 1.389(17) .
C19 C20 1.310(18) .
C19 H19A 0.9500 .
C20 H20A 0.9500 .
C21 C22 1.546(16) .
C21 H21A 0.9900 .
C21 H21B 0.9900 .
C22 C27 1.371(16) .
C22 C23 1.387(16) .
C23 C24 1.381(16) .
C23 H23A 0.9500 .
C24 C25 1.376(15) .
C24 H24A 0.9500 .
C25 C26 1.378(16) .
C25 C28 1.497(15) .
C26 C27 1.373(16) .
C26 H26A 0.9500 .
C27 H27A 0.9500 .
C28 H28A 0.9900 .
C28 H28B 0.9900 .
C29 C30 1.340(15) .
C29 H29A 0.9500 .
C30 C31 1.384(13) .
C30 H30A 0.9500 .
C31 C32 1.459(13) .
C32 C33 1.400(14) .
C33 C34 1.368(16) .
C33 H33A 0.9500 .
C34 C35 1.359(17) .
C34 H34A 0.9500 .
C35 C36 1.400(17) .
C35 H35A 0.9500 .
C36 H36A 0.9500 .
Mo1 O6 1.678(6) .
Mo1 O2 1.719(6) .
Mo1 O10 1.884(6) .
Mo1 O9 1.994(6) 5_575
Mo1 O8 2.295(6) 5_575
Mo1 O11 2.337(5) 5_575
Mo2 O13 1.719(6) .
Mo2 O4 1.732(6) .
Mo2 O9 1.941(6) .
Mo2 O8 1.946(6) 5_575
Mo2 O11 2.161(6) .
Mo2 O11 2.239(6) 5_575
Mo3 O7 1.675(6) .
Mo3 O12 1.679(7) .
Mo3 O5 1.894(7) .
Mo3 O8 2.014(6) .
Mo3 O9 2.319(6) .
Mo3 O11 2.356(5) 5_575
Mo4 O3 1.684(8) .
Mo4 O1 1.685(8) .
Mo4 O5 1.929(6) .
Mo4 O10 1.929(6) .
Mo4 O4 2.338(6) .
Mo4 O11 2.434(6) 5_575
O2 Cu1 2.063(7) 5_575
O8 Mo2 1.946(6) 5_575
O8 Mo1 2.295(6) 5_575
O9 Mo1 1.994(6) 5_575
O11 Mo2 2.239(6) 5_575
O11 Mo1 2.337(5) 5_575
O11 Mo3 2.356(5) 5_575
O11 Mo4 2.434(6) 5_575
C1 N1 1.354(15) .
C1 C2 1.373(17) .
C1 H1A 0.9500 .
C2 C3 1.357(17) .
C2 H2A 0.9500 .
C3 C4 1.355(17) .
C3 H3A 0.9500 .
C4 C5 1.412(15) .
C4 H4A 0.9500 .
C5 N1 1.322(13) .
C5 C6 1.427(15) .
C6 N2 1.354(13) .
C6 C7 1.389(16) .
C7 C8 1.352(18) .
C7 H7A 0.9500 .
C8 N3 1.356(15) .
C8 H8A 0.9500 .
C9 N3 1.448(15) .
C9 C10 1.498(17) .
C9 H9A 0.9900 .
C9 H9B 0.9900 .
C10 C11 1.378(17) .
C10 C12 1.397(15) 7_465
C11 C12 1.352(16) .
C11 H11A 0.9500 .
C12 C10 1.397(15) 7_465
C12 H12 0.9500 .
N2 N3 1.314(12) .
O1W O1W 1.15(4) 2
